data_7135230
loop_
_publ_author_name
'Parthasarathy, Thiyagaraj'
'Bhowmik, Aritra'
'Bhattacharya, Biswajit'
'Mishra, Manish Kumar'
'Ghosh, Soumyajit'

_publ_section_title
;
 Reversible Twisting-Induced Crystalline--Polycrystalline Transformation
 in Cyanoacrylate Crystals
;
_journal_name_full 'Chemical Communications'
_journal_paper_doi 10.1039/D5CC05852J
_journal_year 2025
_chemical_formula_moiety 'C12 H10 Cl N O2'
_chemical_formula_sum 'C12 H10 Cl N O2'
_chemical_formula_weight 235.66
_space_group_crystal_system monoclinic
_space_group_IT_number 14
_space_group_name_Hall '-P 2yn'
_space_group_name_H-M_alt 'P 1 21/n 1'
_atom_sites_solution_hydrogens geom
_atom_sites_solution_primary dual
_audit_creation_date 2025-11-21
_audit_creation_method
;
Olex2 1.5
(compiled 2025.07.13 svn.rb7424aed for OlexSys, GUI svn.r7314)
;
_audit_update_record
;
2025-11-21 deposited with the CCDC.	2025-11-25 downloaded from the CCDC.
;
_cell_angle_alpha 90
_cell_angle_beta 108.397(10)
_cell_angle_gamma 90
_cell_formula_units_Z 4
_cell_length_a 14.959(4)
_cell_length_b 5.3671(12)
_cell_length_c 15.422(4)
_cell_measurement_reflns_used 400
_cell_measurement_temperature 300.00
_cell_measurement_theta_max 26.77
_cell_measurement_theta_min 2.65
_cell_volume 1174.9(5)
_computing_molecular_graphics 'Olex2 1.5 (Dolomanov et al., 2009)'
_computing_publication_material 'Olex2 1.5 (Dolomanov et al., 2009)'
_computing_structure_refinement 'SHELXL 2013/4 (Sheldrick, 2015)'
_computing_structure_solution 'SHELXT  (Sheldrick, 2015)'
_diffrn_ambient_temperature 300.00
_diffrn_measured_fraction_theta_full 0.962
_diffrn_measured_fraction_theta_max 0.911
_diffrn_measurement_device_type 'Bruker D8 Venture'
_diffrn_measurement_method '\w scans'
_diffrn_radiation_type MoK\a
_diffrn_radiation_wavelength 0.71073
_diffrn_reflns_av_R_equivalents 0.0616
_diffrn_reflns_av_unetI/netI 0.0391
_diffrn_reflns_Laue_measured_fraction_full 0.962
_diffrn_reflns_Laue_measured_fraction_max 0.911
_diffrn_reflns_limit_h_max 18
_diffrn_reflns_limit_h_min -18
_diffrn_reflns_limit_k_max 6
_diffrn_reflns_limit_k_min -6
_diffrn_reflns_limit_l_max 18
_diffrn_reflns_limit_l_min -18
_diffrn_reflns_number 16249
_diffrn_reflns_point_group_measured_fraction_full 0.962
_diffrn_reflns_point_group_measured_fraction_max 0.911
_diffrn_reflns_theta_full 25.242
_diffrn_reflns_theta_max 26.375
_diffrn_reflns_theta_min 2.784
_diffrn_source 'fine-focus sealed tube'
_exptl_absorpt_coefficient_mu 0.309
_exptl_absorpt_correction_T_max 0.983
_exptl_absorpt_correction_T_min 0.869
_exptl_absorpt_correction_type multi-scan
_exptl_absorpt_process_details
;
'XPREP' - A PROGRAM DATA PREPARATION & RECIPROCAL 
SPACE EXPLORATION,
Bruker Analytical X-ray Systems, 1997
;
_exptl_crystal_colour Colorless
_exptl_crystal_density_diffrn 1.332
_exptl_crystal_description Neddle
_exptl_crystal_F_000 488
_exptl_crystal_size_max 0.42
_exptl_crystal_size_mid 0.20
_exptl_crystal_size_min 0.10
_refine_diff_density_max 0.121
_refine_diff_density_min -0.159
_refine_diff_density_rms 0.029
_refine_ls_extinction_method none
_refine_ls_goodness_of_fit_ref 1.031
_refine_ls_hydrogen_treatment constr
_refine_ls_matrix_type full
_refine_ls_number_parameters 146
_refine_ls_number_reflns 2191
_refine_ls_number_restraints 0
_refine_ls_restrained_S_all 1.031
_refine_ls_R_factor_all 0.0672
_refine_ls_R_factor_gt 0.0446
_refine_ls_shift/su_max 0.001
_refine_ls_shift/su_mean 0.000
_refine_ls_structure_factor_coef Fsqd
_refine_ls_weighting_details 'w=1/[\s^2^(Fo^2^)+(0.0640P)^2^+0.1263P] where P=(Fo^2^+2Fc^2^)/3'
_refine_ls_weighting_scheme calc
_refine_ls_wR_factor_gt 0.1109
_refine_ls_wR_factor_ref 0.1243
_reflns_Friedel_coverage 0.000
_reflns_number_gt 1570
_reflns_number_total 2191
_reflns_threshold_expression 'I > 2\s(I)'
_cod_data_source_file d5cc05852j8.cif
_cod_data_source_block bb340_CCDC1
_cod_database_code 7135230
_shelxl_version_number 2013-4
_shelx_space_group_comment
;
The symmetry employed for this shelxl refinement is uniquely defined
by the following loop, which should always be used as a source of
symmetry information in preference to the above space-group names.
They are only intended as comments.
;
_olex2_refinement_description
;
1. Fixed Uiso
 At 1.2 times of:
  All C(H) groups, All C(H,H) groups
 At 1.5 times of:
  All C(H,H,H) groups
2.a Secondary CH2 refined with riding coordinates:
 C11(H11A,H11B)
2.b Aromatic/amide H refined with riding coordinates:
 C7(H7), C5(H5), C6(H6), C2(H2), C3(H3)
2.c Idealised Me refined as rotating group:
 C12(H12A,H12B,H12C)
;
_olex2_submission_special_instructions 'No special instructions were received'

loop_
_space_group_symop_operation_xyz
'x, y, z'
'-x+1/2, y+1/2, -z+1/2'
'-x, -y, -z'
'x-1/2, -y-1/2, z-1/2'

loop_
_atom_site_label
_atom_site_type_symbol
_atom_site_fract_x
_atom_site_fract_y
_atom_site_fract_z
_atom_site_U_iso_or_equiv
_atom_site_adp_type
_atom_site_occupancy
_atom_site_site_symmetry_order
_atom_site_calc_flag
_atom_site_refinement_flags_posn
_atom_site_refinement_flags_adp
_atom_site_refinement_flags_occupancy
_atom_site_disorder_assembly
_atom_site_disorder_group
Cl1 Cl 0.18268(5) 0.97843(12) 0.62582(5) 0.1064(3) Uani 1 1 d . . . . .
O2 O 0.46506(10) 0.1983(2) 0.24441(8) 0.0760(4) Uani 1 1 d . . . . .
O1 O 0.50263(11) 0.0081(2) 0.37992(9) 0.0791(4) Uani 1 1 d . . . . .
N1 N 0.32250(12) 0.6743(3) 0.22477(10) 0.0778(5) Uani 1 1 d . . . . .
C8 C 0.40362(12) 0.3646(3) 0.35265(10) 0.0567(4) Uani 1 1 d . . . . .
C7 C 0.39550(12) 0.3641(3) 0.43690(10) 0.0591(4) Uani 1 1 d . . . . .
H7 H 0.4300 0.2399 0.4751 0.071 Uiso 1 1 calc R U . . .
C9 C 0.35783(13) 0.5384(3) 0.28206(11) 0.0614(4) Uani 1 1 d . . . . .
C10 C 0.46265(13) 0.1707(3) 0.32898(11) 0.0622(4) Uani 1 1 d . . . . .
C5 C 0.24292(14) 0.8723(4) 0.48315(12) 0.0727(5) Uani 1 1 d . . . . .
H5 H 0.2091 1.0120 0.4554 0.087 Uiso 1 1 calc R U . . .
C1 C 0.34237(12) 0.5232(3) 0.47874(11) 0.0579(4) Uani 1 1 d . . . . .
C4 C 0.24443(14) 0.8026(3) 0.56928(13) 0.0709(5) Uani 1 1 d . . . . .
C6 C 0.29188(14) 0.7337(3) 0.43851(11) 0.0675(5) Uani 1 1 d . . . . .
H6 H 0.2913 0.7813 0.3804 0.081 Uiso 1 1 calc R U . . .
C2 C 0.34247(15) 0.4596(4) 0.56644(11) 0.0700(5) Uani 1 1 d . . . . .
H2 H 0.3765 0.3210 0.5951 0.084 Uiso 1 1 calc R U . . .
C3 C 0.29356(16) 0.5970(4) 0.61135(12) 0.0784(6) Uani 1 1 d . . . . .
H3 H 0.2937 0.5513 0.6696 0.094 Uiso 1 1 calc R U . . .
C11 C 0.51764(18) 0.0140(4) 0.21150(14) 0.0878(6) Uani 1 1 d . . . . .
H11A H 0.5079 -0.1504 0.2330 0.105 Uiso 1 1 calc R U . . .
H11B H 0.5844 0.0517 0.2339 0.105 Uiso 1 1 calc R U . . .
C12 C 0.4840(2) 0.0211(6) 0.11207(17) 0.1275(11) Uani 1 1 d . . . . .
H12A H 0.5185 -0.0973 0.0885 0.191 Uiso 1 1 calc R U . . .
H12B H 0.4930 0.1852 0.0915 0.191 Uiso 1 1 calc R U . . .
H12C H 0.4181 -0.0199 0.0906 0.191 Uiso 1 1 calc R U . . .

loop_
_atom_site_aniso_label
_atom_site_aniso_U_11
_atom_site_aniso_U_22
_atom_site_aniso_U_33
_atom_site_aniso_U_23
_atom_site_aniso_U_13
_atom_site_aniso_U_12
Cl1 0.1344(6) 0.1035(5) 0.1049(5) -0.0161(3) 0.0714(4) 0.0014(3)
O2 0.0889(9) 0.0848(8) 0.0570(7) 0.0048(6) 0.0268(6) 0.0158(7)
O1 0.0926(10) 0.0812(9) 0.0594(7) 0.0083(6) 0.0180(7) 0.0212(7)
N1 0.0944(12) 0.0817(10) 0.0535(8) 0.0076(8) 0.0177(8) 0.0122(9)
C8 0.0561(9) 0.0613(9) 0.0462(8) 0.0007(6) 0.0066(7) -0.0040(7)
C7 0.0601(10) 0.0620(9) 0.0485(8) 0.0015(7) 0.0077(7) -0.0034(7)
C9 0.0674(11) 0.0674(10) 0.0467(8) -0.0032(7) 0.0140(8) -0.0024(8)
C10 0.0639(10) 0.0694(10) 0.0485(8) -0.0017(7) 0.0106(7) -0.0020(8)
C5 0.0798(13) 0.0739(11) 0.0630(10) -0.0011(8) 0.0205(9) 0.0057(9)
C1 0.0615(10) 0.0620(9) 0.0458(8) -0.0011(7) 0.0105(7) -0.0066(8)
C4 0.0788(13) 0.0727(11) 0.0654(10) -0.0117(9) 0.0288(9) -0.0120(9)
C6 0.0794(12) 0.0728(10) 0.0482(8) 0.0034(7) 0.0173(8) 0.0031(9)
C2 0.0864(13) 0.0712(10) 0.0504(9) 0.0054(7) 0.0186(9) -0.0013(9)
C3 0.1057(16) 0.0812(12) 0.0545(9) -0.0009(9) 0.0340(10) -0.0131(11)
C11 0.0877(15) 0.1052(16) 0.0742(13) -0.0040(10) 0.0310(11) 0.0229(12)
C12 0.150(3) 0.165(3) 0.0748(14) -0.0017(15) 0.0466(16) 0.056(2)

loop_
_atom_type_symbol
_atom_type_description
_atom_type_scat_dispersion_real
_atom_type_scat_dispersion_imag
_atom_type_scat_source
C C 0.0033 0.0016 'International Tables Vol C Tables 4.2.6.8 and 6.1.1.4'
H H 0.0000 0.0000 'International Tables Vol C Tables 4.2.6.8 and 6.1.1.4'
Cl Cl 0.1484 0.1585 'International Tables Vol C Tables 4.2.6.8 and 6.1.1.4'
N N 0.0061 0.0033 'International Tables Vol C Tables 4.2.6.8 and 6.1.1.4'
O O 0.0106 0.0060 'International Tables Vol C Tables 4.2.6.8 and 6.1.1.4'

loop_
_geom_angle_atom_site_label_1
_geom_angle_atom_site_label_2
_geom_angle_atom_site_label_3
_geom_angle
_geom_angle_site_symmetry_1
_geom_angle_site_symmetry_3
_geom_angle_publ_flag
C10 O2 C11 117.01(15) . . ?
C7 C8 C9 124.69(16) . . ?
C7 C8 C10 118.64(14) . . ?
C9 C8 C10 116.66(14) . . ?
C8 C7 H7 114.4 . . ?
C8 C7 C1 131.24(16) . . ?
C1 C7 H7 114.4 . . ?
N1 C9 C8 178.48(19) . . ?
O2 C10 C8 111.54(14) . . ?
O1 C10 O2 124.29(17) . . ?
O1 C10 C8 124.17(15) . . ?
C4 C5 H5 120.4 . . ?
C6 C5 H5 120.4 . . ?
C6 C5 C4 119.29(18) . . ?
C6 C1 C7 125.21(15) . . ?
C6 C1 C2 117.76(17) . . ?
C2 C1 C7 117.03(16) . . ?
C5 C4 Cl1 119.26(16) . . ?
C3 C4 Cl1 119.41(15) . . ?
C3 C4 C5 121.34(18) . . ?
C5 C6 C1 121.14(16) . . ?
C5 C6 H6 119.4 . . ?
C1 C6 H6 119.4 . . ?
C1 C2 H2 119.3 . . ?
C3 C2 C1 121.40(18) . . ?
C3 C2 H2 119.3 . . ?
C4 C3 C2 119.08(17) . . ?
C4 C3 H3 120.5 . . ?
C2 C3 H3 120.5 . . ?
O2 C11 H11A 110.2 . . ?
O2 C11 H11B 110.2 . . ?
O2 C11 C12 107.75(19) . . ?
H11A C11 H11B 108.5 . . ?
C12 C11 H11A 110.2 . . ?
C12 C11 H11B 110.2 . . ?
C11 C12 H12A 109.5 . . ?
C11 C12 H12B 109.5 . . ?
C11 C12 H12C 109.5 . . ?
H12A C12 H12B 109.5 . . ?
H12A C12 H12C 109.5 . . ?
H12B C12 H12C 109.5 . . ?

loop_
_geom_bond_atom_site_label_1
_geom_bond_atom_site_label_2
_geom_bond_distance
_geom_bond_site_symmetry_2
_geom_bond_publ_flag
Cl1 C4 1.736(2) . ?
O2 C10 1.324(2) . ?
O2 C11 1.451(2) . ?
O1 C10 1.200(2) . ?
N1 C9 1.139(2) . ?
C8 C7 1.343(2) . ?
C8 C9 1.433(2) . ?
C8 C10 1.483(2) . ?
C7 H7 0.9300 . ?
C7 C1 1.450(2) . ?
C5 H5 0.9300 . ?
C5 C4 1.373(3) . ?
C5 C6 1.372(3) . ?
C1 C6 1.391(2) . ?
C1 C2 1.394(2) . ?
C4 C3 1.370(3) . ?
C6 H6 0.9300 . ?
C2 H2 0.9300 . ?
C2 C3 1.371(3) . ?
C3 H3 0.9300 . ?
C11 H11A 0.9700 . ?
C11 H11B 0.9700 . ?
C11 C12 1.456(3) . ?
C12 H12A 0.9600 . ?
C12 H12B 0.9600 . ?
C12 H12C 0.9600 . ?

loop_
_geom_torsion_atom_site_label_1
_geom_torsion_atom_site_label_2
_geom_torsion_atom_site_label_3
_geom_torsion_atom_site_label_4
_geom_torsion
_geom_torsion_site_symmetry_1
_geom_torsion_site_symmetry_2
_geom_torsion_site_symmetry_3
_geom_torsion_site_symmetry_4
_geom_torsion_publ_flag
Cl1 C4 C3 C2 -179.73(15) . . . . ?
C8 C7 C1 C6 -5.7(3) . . . . ?
C8 C7 C1 C2 174.59(18) . . . . ?
C7 C8 C10 O2 -178.88(16) . . . . ?
C7 C8 C10 O1 1.6(3) . . . . ?
C7 C1 C6 C5 179.47(17) . . . . ?
C7 C1 C2 C3 -179.32(16) . . . . ?
C9 C8 C7 C1 0.4(3) . . . . ?
C9 C8 C10 O2 2.1(2) . . . . ?
C9 C8 C10 O1 -177.42(17) . . . . ?
C10 O2 C11 C12 159.3(2) . . . . ?
C10 C8 C7 C1 -178.56(16) . . . . ?
C5 C4 C3 C2 0.4(3) . . . . ?
C1 C2 C3 C4 -0.7(3) . . . . ?
C4 C5 C6 C1 0.4(3) . . . . ?
C6 C5 C4 Cl1 179.86(14) . . . . ?
C6 C5 C4 C3 -0.2(3) . . . . ?
C6 C1 C2 C3 0.9(3) . . . . ?
C2 C1 C6 C5 -0.8(3) . . . . ?
C11 O2 C10 O1 1.8(3) . . . . ?
C11 O2 C10 C8 -177.67(16) . . . . ?
